data_7133518
loop_
_publ_author_name
'Kaulage, Sandeep H.'
'Parvin, Nasrina'
'Khopade, Kishor V.'
'Khan, Shabana'

_publ_section_title
;
 A hybrid silylene-Pd catalyst: efficient C-N cross-coupling of sterically
 bulky amines and chiral amines.
;
_journal_issue 73
_journal_name_full 'Chemical communications (Cambridge, England)'
_journal_page_first 9958
_journal_page_last 9961
_journal_paper_doi 10.1039/d4cc03108c
_journal_volume 60
_journal_year 2024
_chemical_absolute_configuration ad
_chemical_formula_moiety 'C19 H25 N'
_chemical_formula_sum 'C19 H25 N'
_chemical_formula_weight 267.40
_space_group_crystal_system monoclinic
_space_group_IT_number 5
_space_group_name_Hall 'C 2y'
_space_group_name_H-M_alt 'C 1 2 1'
_atom_sites_solution_hydrogens mixed
_audit_creation_date 2024-08-08
_audit_creation_method
;
Olex2 1.3
(compiled 2020.11.12 svn.r5f609507 for OlexSys, GUI svn.r6408)
;
_audit_update_record
;
2024-08-08 deposited with the CCDC.	2024-08-14 downloaded from the CCDC.
;
_cell_angle_alpha 90
_cell_angle_beta 101.376(6)
_cell_angle_gamma 90
_cell_formula_units_Z 8
_cell_length_a 23.428(3)
_cell_length_b 5.9565(8)
_cell_length_c 23.648(3)
_cell_measurement_reflns_used 9566
_cell_measurement_temperature 150(2)
_cell_measurement_theta_max 74.81
_cell_measurement_theta_min 3.81
_cell_volume 3235.2(7)
_computing_cell_refinement 'Bruker SAINT'
_computing_data_collection 'Bruker APEX2'
_computing_data_reduction 'Bruker SAINT'
_computing_molecular_graphics 'Olex2 1.3 (Dolomanov et al., 2009)'
_computing_publication_material 'Olex2 1.3 (Dolomanov et al., 2009)'
_computing_structure_refinement 'SHELXL 2018/3 (Sheldrick, 2015)'
_computing_structure_solution 'SHELXT 2014/5 (Sheldrick, 2014)'
_diffrn_ambient_temperature 150.15
_diffrn_measured_fraction_theta_full 0.999
_diffrn_measured_fraction_theta_max 0.985
_diffrn_measurement_device_type 'Bruker APEX-II CCD'
_diffrn_measurement_method '\f and \w scans'
_diffrn_radiation_type CuK\a
_diffrn_radiation_wavelength 1.54178
_diffrn_reflns_av_R_equivalents 0.0854
_diffrn_reflns_av_unetI/netI 0.0379
_diffrn_reflns_Laue_measured_fraction_full 0.999
_diffrn_reflns_Laue_measured_fraction_max 0.985
_diffrn_reflns_limit_h_max 27
_diffrn_reflns_limit_h_min -28
_diffrn_reflns_limit_k_max 7
_diffrn_reflns_limit_k_min -7
_diffrn_reflns_limit_l_max 29
_diffrn_reflns_limit_l_min -29
_diffrn_reflns_number 61573
_diffrn_reflns_point_group_measured_fraction_full 0.999
_diffrn_reflns_point_group_measured_fraction_max 0.981
_diffrn_reflns_theta_full 67.679
_diffrn_reflns_theta_max 75.655
_diffrn_reflns_theta_min 1.906
_diffrn_standards_number 0
_exptl_absorpt_coefficient_mu 0.469
_exptl_absorpt_correction_T_max 0.7053
_exptl_absorpt_correction_T_min 0.6414
_exptl_absorpt_correction_type multi-scan
_exptl_absorpt_process_details
;
SADABS-2016/2 (Bruker,2016/2) was used for absorption correction.
wR2(int) was 0.1364 before and 0.1040 after correction.
The Ratio of minimum to maximum transmission is 0.9094.
The \l/2 correction factor is Not present.
;
_exptl_crystal_colour COLOURLESS
_exptl_crystal_density_diffrn 1.098
_exptl_crystal_description PLATES
_exptl_crystal_F_000 1168
_exptl_crystal_size_max 0.315
_exptl_crystal_size_mid 0.219
_exptl_crystal_size_min 0.169
_refine_diff_density_max 0.154
_refine_diff_density_min -0.135
_refine_diff_density_rms 0.032
_refine_ls_abs_structure_details
;
 Flack x determined using 2312 quotients [(I+)-(I-)]/[(I+)+(I-)]
 (Parsons, Flack and Wagner, Acta Cryst. B69 (2013) 249-259).
;
_refine_ls_abs_structure_Flack -0.1(3)
_refine_ls_extinction_method none
_refine_ls_goodness_of_fit_ref 1.039
_refine_ls_hydrogen_treatment refU
_refine_ls_matrix_type full
_refine_ls_number_parameters 427
_refine_ls_number_reflns 6625
_refine_ls_number_restraints 1
_refine_ls_restrained_S_all 1.039
_refine_ls_R_factor_all 0.0499
_refine_ls_R_factor_gt 0.0395
_refine_ls_shift/su_max 0.000
_refine_ls_shift/su_mean 0.000
_refine_ls_structure_factor_coef Fsqd
_refine_ls_weighting_details 'w=1/[\s^2^(Fo^2^)+(0.0231P)^2^+1.8745P] where P=(Fo^2^+2Fc^2^)/3'
_refine_ls_weighting_scheme calc
_refine_ls_wR_factor_gt 0.0830
_refine_ls_wR_factor_ref 0.0891
_reflns_Friedel_coverage 0.810
_reflns_Friedel_fraction_full 1.000
_reflns_Friedel_fraction_max 0.975
_reflns_number_gt 5733
_reflns_number_total 6625
_reflns_threshold_expression 'I > 2\s(I)'
_cod_data_source_file d4cc03108c2.cif
_cod_data_source_block 5h
_cod_depositor_comments 'Adding full bibliography for 7133516--7133523.cif.'
_cod_database_code 7133518
_shelx_shelxl_version_number 2018/3
_shelx_space_group_comment
;
The symmetry employed for this shelxl refinement is uniquely defined
by the following loop, which should always be used as a source of
symmetry information in preference to the above space-group names.
They are only intended as comments.
;
_olex2_refinement_description
;
1.a Ternary CH refined with riding coordinates:
 C1(H1), C20(H20)
1.b Secondary CH2 refined with riding coordinates:
 C2(H2A,H2B), C21(H21A,H21B)
1.c Aromatic/amide H refined with riding coordinates:
 C5(H5), C6(H6), C7(H7), C8(H8), C9(H9), C11(H11), C12(H12), C14(H14),
 C15(H15), C24(H24), C25(H25), C26(H26), C27(H27), C28(H28), C30(H30), C31(H31),
  C33(H33), C34(H34)
1.d Idealised Me refined as rotating group:
 C3(H3A,H3B,H3C), C17(H17A,H17B,H17C), C18(H18A,H18B,H18C), C19(H19A,H19B,
 H19C), C22(H22A,H22B,H22C), C36(H36A,H36B,H36C), C37(H37A,H37B,H37C), C38(H38A,
 H38B,H38C)
;
_olex2_submission_special_instructions 'No special instructions were received'

loop_
_space_group_symop_operation_xyz
'x, y, z'
'-x, y, -z'
'x+1/2, y+1/2, z'
'-x+1/2, y+1/2, -z'

loop_
_atom_site_label
_atom_site_type_symbol
_atom_site_fract_x
_atom_site_fract_y
_atom_site_fract_z
_atom_site_U_iso_or_equiv
_atom_site_adp_type
_atom_site_occupancy
_atom_site_site_symmetry_order
_atom_site_calc_flag
_atom_site_refinement_flags_posn
_atom_site_refinement_flags_adp
_atom_site_refinement_flags_occupancy
_atom_site_disorder_assembly
_atom_site_disorder_group
C1 C 0.57908(9) 0.3707(4) -0.06037(9) 0.0259(5) Uani 1 1 d . . . . .
H1 H 0.571223 0.501696 -0.036572 0.024(6) Uiso 1 1 calc R . . . .
N2 N 0.93022(9) 0.7530(3) 0.53139(8) 0.0267(5) Uani 1 1 d . . . . .
C2 C 0.53732(10) 0.3827(5) -0.11896(10) 0.0322(6) Uani 1 1 d . . . . .
H2A H 0.544276 0.251797 -0.142493 0.026(6) Uiso 1 1 calc R . . . .
H2B H 0.496789 0.373089 -0.112854 0.035(7) Uiso 1 1 calc R . . . .
C3 C 0.54417(12) 0.5966(5) -0.15203(11) 0.0403(7) Uani 1 1 d . . . . .
H3A H 0.583590 0.603237 -0.160095 0.048(9) Uiso 1 1 calc R . . . .
H3B H 0.537653 0.727054 -0.128866 0.058(10) Uiso 1 1 calc R . . . .
H3C H 0.515682 0.597317 -0.188445 0.045(8) Uiso 1 1 calc R . . . .
N3' N 0.56726(9) 0.1661(4) -0.03148(8) 0.0285(5) Uani 1 1 d . . . . .
C4 C 0.64258(9) 0.3799(4) -0.06650(9) 0.0236(5) Uani 1 1 d . . . . .
C5 C 0.66802(10) 0.1981(4) -0.08873(10) 0.0279(5) Uani 1 1 d . . . . .
H5 H 0.645864 0.065789 -0.099401 0.035(7) Uiso 1 1 calc R . . . .
C6 C 0.72570(11) 0.2077(5) -0.09556(10) 0.0343(6) Uani 1 1 d . . . . .
H6 H 0.742527 0.082532 -0.111070 0.038(8) Uiso 1 1 calc R . . . .
C7 C 0.75847(11) 0.3983(5) -0.07987(11) 0.0382(6) Uani 1 1 d . . . . .
H7 H 0.797802 0.404648 -0.084507 0.041(8) Uiso 1 1 calc R . . . .
C8 C 0.73390(11) 0.5792(5) -0.05749(11) 0.0375(6) Uani 1 1 d . . . . .
H8 H 0.756467 0.710137 -0.046377 0.052(9) Uiso 1 1 calc R . . . .
C9 C 0.67615(11) 0.5713(4) -0.05104(10) 0.0306(5) Uani 1 1 d . . . . .
H9 H 0.659477 0.697716 -0.035933 0.041(8) Uiso 1 1 calc R . . . .
C10 C 0.58431(9) 0.1383(4) 0.02770(9) 0.0235(5) Uani 1 1 d . . . . .
C11 C 0.57012(9) -0.0593(4) 0.05375(10) 0.0245(5) Uani 1 1 d . . . . .
H11 H 0.549155 -0.173614 0.030424 0.041(8) Uiso 1 1 calc R . . . .
C12 C 0.58590(9) -0.0921(4) 0.11271(9) 0.0239(5) Uani 1 1 d . . . . .
H12 H 0.574894 -0.227463 0.128917 0.036(7) Uiso 1 1 calc R . . . .
C13 C 0.61766(9) 0.0689(4) 0.14914(9) 0.0221(5) Uani 1 1 d . . . . .
C14 C 0.63224(9) 0.2637(4) 0.12256(10) 0.0239(5) Uani 1 1 d . . . . .
H14 H 0.653927 0.376572 0.145819 0.029(7) Uiso 1 1 calc R . . . .
C15 C 0.61646(9) 0.2997(4) 0.06371(9) 0.0248(5) Uani 1 1 d . . . . .
H15 H 0.627542 0.435120 0.047585 0.026(6) Uiso 1 1 calc R . . . .
C16 C 0.63397(10) 0.0326(4) 0.21418(10) 0.0264(5) Uani 1 1 d . . . . .
C17 C 0.58241(12) 0.1053(5) 0.24137(11) 0.0412(7) Uani 1 1 d . . . . .
H17A H 0.573902 0.264293 0.233032 0.048(9) Uiso 1 1 calc R . . . .
H17B H 0.592380 0.082860 0.283217 0.054(9) Uiso 1 1 calc R . . . .
H17C H 0.548108 0.014959 0.225186 0.046(9) Uiso 1 1 calc R . . . .
C18 C 0.64785(13) -0.2139(4) 0.22868(11) 0.0377(6) Uani 1 1 d . . . . .
H18A H 0.612747 -0.304675 0.216143 0.043(8) Uiso 1 1 calc R . . . .
H18B H 0.661279 -0.230282 0.270424 0.046(8) Uiso 1 1 calc R . . . .
H18C H 0.678440 -0.264896 0.208771 0.045(8) Uiso 1 1 calc R . . . .
C19 C 0.68801(12) 0.1691(5) 0.24094(11) 0.0417(7) Uani 1 1 d . . . . .
H19A H 0.719562 0.136668 0.220439 0.044(8) Uiso 1 1 calc R . . . .
H19B H 0.700305 0.128412 0.281680 0.053(9) Uiso 1 1 calc R . . . .
H19C H 0.678706 0.329609 0.237819 0.053(9) Uiso 1 1 calc R . . . .
C20 C 0.92197(10) 0.9571(4) 0.56262(9) 0.0255(5) Uani 1 1 d . . . . .
H20 H 0.933852 1.088349 0.541248 0.023(6) Uiso 1 1 calc R . . . .
C21 C 0.96214(10) 0.9452(5) 0.62213(10) 0.0328(6) Uani 1 1 d . . . . .
H21A H 0.952401 0.809507 0.642488 0.042(8) Uiso 1 1 calc R . . . .
H21B H 1.002915 0.930181 0.617072 0.036(7) Uiso 1 1 calc R . . . .
C22 C 0.95730(12) 1.1495(6) 0.65898(12) 0.0463(8) Uani 1 1 d . . . . .
H22A H 0.965761 1.284924 0.638594 0.055(10) Uiso 1 1 calc R . . . .
H22B H 0.985256 1.136735 0.695581 0.055(9) Uiso 1 1 calc R . . . .
H22C H 0.917746 1.158978 0.666608 0.062(10) Uiso 1 1 calc R . . . .
C23 C 0.85806(9) 0.9867(4) 0.56715(9) 0.0235(5) Uani 1 1 d . . . . .
C24 C 0.82888(10) 0.8128(4) 0.58877(10) 0.0277(5) Uani 1 1 d . . . . .
H24 H 0.848271 0.674581 0.599345 0.036(7) Uiso 1 1 calc R . . . .
C25 C 0.77143(10) 0.8406(5) 0.59495(10) 0.0331(6) Uani 1 1 d . . . . .
H25 H 0.751938 0.721585 0.610027 0.029(7) Uiso 1 1 calc R . . . .
C26 C 0.74250(11) 1.0411(5) 0.57923(10) 0.0356(6) Uani 1 1 d . . . . .
H26 H 0.703287 1.059684 0.583457 0.040(8) Uiso 1 1 calc R . . . .
C27 C 0.77109(11) 1.2131(5) 0.55741(11) 0.0366(6) Uani 1 1 d . . . . .
H27 H 0.751403 1.350290 0.546170 0.039(8) Uiso 1 1 calc R . . . .
C28 C 0.82897(11) 1.1861(4) 0.55179(10) 0.0303(5) Uani 1 1 d . . . . .
H28 H 0.848543 1.306252 0.537251 0.042(8) Uiso 1 1 calc R . . . .
C29 C 0.91517(9) 0.7401(4) 0.47173(9) 0.0222(5) Uani 1 1 d . . . . .
C30 C 0.92766(9) 0.5445(4) 0.44357(10) 0.0235(5) Uani 1 1 d . . . . .
H30 H 0.946571 0.422982 0.465674 0.025(6) Uiso 1 1 calc R . . . .
C31 C 0.91298(9) 0.5251(4) 0.38422(10) 0.0244(5) Uani 1 1 d . . . . .
H31 H 0.922240 0.390286 0.366542 0.032(7) Uiso 1 1 calc R . . . .
C32 C 0.88490(9) 0.6979(4) 0.34939(9) 0.0226(5) Uani 1 1 d . . . . .
C33 C 0.87173(9) 0.8895(4) 0.37798(9) 0.0232(5) Uani 1 1 d . . . . .
H33 H 0.852153 1.009731 0.355853 0.024(6) Uiso 1 1 calc R . . . .
C34 C 0.88603(9) 0.9119(4) 0.43751(9) 0.0244(5) Uani 1 1 d . . . . .
H34 H 0.875899 1.045403 0.455162 0.021(6) Uiso 1 1 calc R . . . .
C35 C 0.86731(10) 0.6685(4) 0.28417(9) 0.0261(5) Uani 1 1 d . . . . .
C36 C 0.91736(13) 0.5659(6) 0.25953(11) 0.0483(8) Uani 1 1 d . . . . .
H36A H 0.905470 0.551497 0.217570 0.041(8) Uiso 1 1 calc R . . . .
H36B H 0.926916 0.417292 0.276561 0.057(10) Uiso 1 1 calc R . . . .
H36C H 0.951625 0.663418 0.268725 0.077(13) Uiso 1 1 calc R . . . .
C37 C 0.81395(13) 0.5136(5) 0.27116(12) 0.0434(7) Uani 1 1 d . . . . .
H37A H 0.803034 0.488603 0.229457 0.050(9) Uiso 1 1 calc R . . . .
H37B H 0.781393 0.583741 0.284924 0.078(12) Uiso 1 1 calc R . . . .
H37C H 0.823359 0.369468 0.290783 0.053(9) Uiso 1 1 calc R . . . .
C38 C 0.85095(14) 0.8916(5) 0.25342(11) 0.0446(7) Uani 1 1 d . . . . .
H38A H 0.842494 0.867199 0.211615 0.054(9) Uiso 1 1 calc R . . . .
H38B H 0.883423 0.997265 0.263502 0.057(10) Uiso 1 1 calc R . . . .
H38C H 0.816436 0.953414 0.265410 0.052(9) Uiso 1 1 calc R . . . .
H3' H 0.5359(12) 0.093(5) -0.0453(11) 0.033(7) Uiso 1 1 d . . . . .
H2 H 0.9616(13) 0.680(5) 0.5448(12) 0.036(8) Uiso 1 1 d . . . . .

loop_
_atom_site_aniso_label
_atom_site_aniso_U_11
_atom_site_aniso_U_22
_atom_site_aniso_U_33
_atom_site_aniso_U_23
_atom_site_aniso_U_13
_atom_site_aniso_U_12
C1 0.0224(11) 0.0330(13) 0.0228(11) 0.0003(10) 0.0058(9) -0.0010(10)
N2 0.0209(10) 0.0340(11) 0.0256(10) -0.0005(8) 0.0053(8) 0.0084(9)
C2 0.0197(12) 0.0505(16) 0.0257(12) 0.0016(11) 0.0030(9) 0.0010(11)
C3 0.0330(15) 0.0532(17) 0.0344(13) 0.0088(13) 0.0062(11) 0.0086(13)
N3' 0.0224(10) 0.0379(12) 0.0250(10) -0.0008(9) 0.0045(8) -0.0099(9)
C4 0.0204(11) 0.0303(12) 0.0198(10) 0.0045(9) 0.0035(8) -0.0005(10)
C5 0.0250(12) 0.0333(13) 0.0256(11) 0.0036(10) 0.0054(9) -0.0001(10)
C6 0.0285(13) 0.0445(15) 0.0312(13) 0.0071(11) 0.0095(10) 0.0092(12)
C7 0.0208(13) 0.0582(18) 0.0364(14) 0.0149(13) 0.0075(10) -0.0017(12)
C8 0.0302(14) 0.0443(15) 0.0371(14) 0.0058(12) 0.0045(11) -0.0130(12)
C9 0.0310(13) 0.0316(13) 0.0291(12) 0.0018(10) 0.0054(10) -0.0049(11)
C10 0.0154(11) 0.0315(12) 0.0249(11) -0.0026(9) 0.0070(8) -0.0001(9)
C11 0.0154(11) 0.0265(12) 0.0310(12) -0.0057(9) 0.0034(9) -0.0028(9)
C12 0.0180(11) 0.0235(11) 0.0306(12) 0.0020(9) 0.0058(9) -0.0006(9)
C13 0.0158(11) 0.0260(11) 0.0252(11) -0.0011(9) 0.0057(8) 0.0028(9)
C14 0.0207(11) 0.0238(11) 0.0283(11) -0.0052(9) 0.0072(9) -0.0007(9)
C15 0.0229(11) 0.0260(12) 0.0272(11) -0.0003(9) 0.0091(9) -0.0029(10)
C16 0.0262(12) 0.0259(12) 0.0269(11) 0.0003(9) 0.0050(9) 0.0021(10)
C17 0.0447(16) 0.0516(17) 0.0299(13) 0.0020(12) 0.0136(12) 0.0117(14)
C18 0.0468(16) 0.0332(14) 0.0316(13) 0.0039(11) 0.0041(12) 0.0062(12)
C19 0.0445(16) 0.0412(16) 0.0334(14) 0.0064(12) -0.0069(12) -0.0078(13)
C20 0.0211(11) 0.0309(13) 0.0255(11) -0.0014(9) 0.0067(9) 0.0009(9)
C21 0.0221(12) 0.0483(16) 0.0272(12) -0.0030(11) 0.0032(9) 0.0003(11)
C22 0.0369(16) 0.065(2) 0.0349(14) -0.0164(14) 0.0024(12) -0.0065(14)
C23 0.0203(11) 0.0301(12) 0.0204(10) -0.0043(9) 0.0043(8) 0.0018(9)
C24 0.0261(12) 0.0308(12) 0.0269(12) 0.0003(10) 0.0066(9) 0.0020(10)
C25 0.0246(12) 0.0437(15) 0.0327(13) -0.0006(11) 0.0100(10) -0.0036(11)
C26 0.0206(13) 0.0546(17) 0.0328(13) -0.0047(12) 0.0081(10) 0.0086(12)
C27 0.0332(14) 0.0392(15) 0.0371(14) -0.0032(11) 0.0067(11) 0.0139(12)
C28 0.0320(13) 0.0303(12) 0.0300(12) -0.0014(10) 0.0093(10) 0.0028(11)
C29 0.0142(10) 0.0279(12) 0.0252(11) -0.0019(9) 0.0057(8) -0.0020(9)
C30 0.0184(11) 0.0232(11) 0.0300(12) 0.0021(9) 0.0073(9) -0.0002(9)
C31 0.0203(11) 0.0233(12) 0.0304(12) -0.0049(9) 0.0073(9) -0.0013(9)
C32 0.0166(11) 0.0252(11) 0.0267(11) -0.0006(9) 0.0064(8) -0.0048(9)
C33 0.0197(11) 0.0238(11) 0.0266(11) 0.0023(9) 0.0057(9) 0.0004(9)
C34 0.0216(11) 0.0236(11) 0.0296(12) -0.0042(10) 0.0083(9) 0.0004(9)
C35 0.0265(12) 0.0282(12) 0.0241(11) -0.0019(9) 0.0062(9) -0.0009(10)
C36 0.0458(18) 0.072(2) 0.0289(13) -0.0056(14) 0.0115(12) 0.0119(17)
C37 0.0436(17) 0.0474(17) 0.0348(14) -0.0038(13) -0.0026(12) -0.0136(14)
C38 0.071(2) 0.0330(14) 0.0271(13) -0.0014(11) 0.0029(13) -0.0029(15)

loop_
_atom_type_symbol
_atom_type_description
_atom_type_scat_dispersion_real
_atom_type_scat_dispersion_imag
_atom_type_scat_source
C C 0.0181 0.0091 'International Tables Vol C Tables 4.2.6.8 and 6.1.1.4'
H H 0.0000 0.0000 'International Tables Vol C Tables 4.2.6.8 and 6.1.1.4'
N N 0.0311 0.0180 'International Tables Vol C Tables 4.2.6.8 and 6.1.1.4'

loop_
_geom_angle_atom_site_label_1
_geom_angle_atom_site_label_2
_geom_angle_atom_site_label_3
_geom_angle
_geom_angle_site_symmetry_1
_geom_angle_site_symmetry_3
_geom_angle_publ_flag
C2 C1 H1 108.5 . . ?
N3' C1 H1 108.5 . . ?
N3' C1 C2 108.54(19) . . ?
N3' C1 C4 110.83(19) . . ?
C4 C1 H1 108.5 . . ?
C4 C1 C2 111.94(17) . . ?
C20 N2 H2 115.3(19) . . ?
C29 N2 C20 122.0(2) . . ?
C29 N2 H2 112.0(19) . . ?
C1 C2 H2A 109.0 . . ?
C1 C2 H2B 109.0 . . ?
H2A C2 H2B 107.8 . . ?
C3 C2 C1 113.0(2) . . ?
C3 C2 H2A 109.0 . . ?
C3 C2 H2B 109.0 . . ?
C2 C3 H3A 109.5 . . ?
C2 C3 H3B 109.5 . . ?
C2 C3 H3C 109.5 . . ?
H3A C3 H3B 109.5 . . ?
H3A C3 H3C 109.5 . . ?
H3B C3 H3C 109.5 . . ?
C1 N3' H3' 118.4(18) . . ?
C10 N3' C1 122.1(2) . . ?
C10 N3' H3' 112.1(18) . . ?
C5 C4 C1 120.5(2) . . ?
C5 C4 C9 118.4(2) . . ?
C9 C4 C1 121.1(2) . . ?
C4 C5 H5 119.7 . . ?
C4 C5 C6 120.7(2) . . ?
C6 C5 H5 119.7 . . ?
C5 C6 H6 119.9 . . ?
C7 C6 C5 120.2(2) . . ?
C7 C6 H6 119.9 . . ?
C6 C7 H7 120.2 . . ?
C8 C7 C6 119.7(2) . . ?
C8 C7 H7 120.2 . . ?
C7 C8 H8 119.8 . . ?
C7 C8 C9 120.4(2) . . ?
C9 C8 H8 119.8 . . ?
C4 C9 H9 119.7 . . ?
C8 C9 C4 120.7(2) . . ?
C8 C9 H9 119.7 . . ?
N3' C10 C11 119.9(2) . . ?
N3' C10 C15 123.0(2) . . ?
C11 C10 C15 117.1(2) . . ?
C10 C11 H11 119.2 . . ?
C12 C11 C10 121.5(2) . . ?
C12 C11 H11 119.2 . . ?
C11 C12 H12 119.1 . . ?
C11 C12 C13 121.8(2) . . ?
C13 C12 H12 119.1 . . ?
C12 C13 C16 121.3(2) . . ?
C14 C13 C12 116.1(2) . . ?
C14 C13 C16 122.5(2) . . ?
C13 C14 H14 118.6 . . ?
C15 C14 C13 122.8(2) . . ?
C15 C14 H14 118.6 . . ?
C10 C15 H15 119.7 . . ?
C14 C15 C10 120.6(2) . . ?
C14 C15 H15 119.7 . . ?
C13 C16 C17 108.68(19) . . ?
C13 C16 C18 111.25(19) . . ?
C13 C16 C19 111.3(2) . . ?
C18 C16 C17 109.1(2) . . ?
C18 C16 C19 107.2(2) . . ?
C19 C16 C17 109.3(2) . . ?
C16 C17 H17A 109.5 . . ?
C16 C17 H17B 109.5 . . ?
C16 C17 H17C 109.5 . . ?
H17A C17 H17B 109.5 . . ?
H17A C17 H17C 109.5 . . ?
H17B C17 H17C 109.5 . . ?
C16 C18 H18A 109.5 . . ?
C16 C18 H18B 109.5 . . ?
C16 C18 H18C 109.5 . . ?
H18A C18 H18B 109.5 . . ?
H18A C18 H18C 109.5 . . ?
H18B C18 H18C 109.5 . . ?
C16 C19 H19A 109.5 . . ?
C16 C19 H19B 109.5 . . ?
C16 C19 H19C 109.5 . . ?
H19A C19 H19B 109.5 . . ?
H19A C19 H19C 109.5 . . ?
H19B C19 H19C 109.5 . . ?
N2 C20 H20 108.6 . . ?
N2 C20 C21 107.97(19) . . ?
N2 C20 C23 111.17(19) . . ?
C21 C20 H20 108.6 . . ?
C23 C20 H20 108.6 . . ?
C23 C20 C21 111.88(18) . . ?
C20 C21 H21A 109.0 . . ?
C20 C21 H21B 109.0 . . ?
H21A C21 H21B 107.8 . . ?
C22 C21 C20 112.9(2) . . ?
C22 C21 H21A 109.0 . . ?
C22 C21 H21B 109.0 . . ?
C21 C22 H22A 109.5 . . ?
C21 C22 H22B 109.5 . . ?
C21 C22 H22C 109.5 . . ?
H22A C22 H22B 109.5 . . ?
H22A C22 H22C 109.5 . . ?
H22B C22 H22C 109.5 . . ?
C24 C23 C20 119.8(2) . . ?
C28 C23 C20 121.2(2) . . ?
C28 C23 C24 118.9(2) . . ?
C23 C24 H24 119.8 . . ?
C25 C24 C23 120.3(2) . . ?
C25 C24 H24 119.8 . . ?
C24 C25 H25 119.8 . . ?
C26 C25 C24 120.4(2) . . ?
C26 C25 H25 119.8 . . ?
C25 C26 H26 120.3 . . ?
C27 C26 C25 119.5(2) . . ?
C27 C26 H26 120.3 . . ?
C26 C27 H27 119.9 . . ?
C26 C27 C28 120.1(2) . . ?
C28 C27 H27 119.9 . . ?
C23 C28 C27 120.8(2) . . ?
C23 C28 H28 119.6 . . ?
C27 C28 H28 119.6 . . ?
N2 C29 C30 119.6(2) . . ?
N2 C29 C34 123.1(2) . . ?
C34 C29 C30 117.24(19) . . ?
C29 C30 H30 119.4 . . ?
C31 C30 C29 121.2(2) . . ?
C31 C30 H30 119.4 . . ?
C30 C31 H31 119.0 . . ?
C30 C31 C32 122.0(2) . . ?
C32 C31 H31 119.0 . . ?
C31 C32 C35 120.8(2) . . ?
C33 C32 C31 116.2(2) . . ?
C33 C32 C35 122.9(2) . . ?
C32 C33 H33 118.7 . . ?
C34 C33 C32 122.6(2) . . ?
C34 C33 H33 118.7 . . ?
C29 C34 H34 119.7 . . ?
C33 C34 C29 120.7(2) . . ?
C33 C34 H34 119.7 . . ?
C32 C35 C36 110.8(2) . . ?
C32 C35 C37 108.57(19) . . ?
C32 C35 C38 111.95(19) . . ?
C37 C35 C36 109.7(2) . . ?
C38 C35 C36 107.7(2) . . ?
C38 C35 C37 108.0(2) . . ?
C35 C36 H36A 109.5 . . ?
C35 C36 H36B 109.5 . . ?
C35 C36 H36C 109.5 . . ?
H36A C36 H36B 109.5 . . ?
H36A C36 H36C 109.5 . . ?
H36B C36 H36C 109.5 . . ?
C35 C37 H37A 109.5 . . ?
C35 C37 H37B 109.5 . . ?
C35 C37 H37C 109.5 . . ?
H37A C37 H37B 109.5 . . ?
H37A C37 H37C 109.5 . . ?
H37B C37 H37C 109.5 . . ?
C35 C38 H38A 109.5 . . ?
C35 C38 H38B 109.5 . . ?
C35 C38 H38C 109.5 . . ?
H38A C38 H38B 109.5 . . ?
H38A C38 H38C 109.5 . . ?
H38B C38 H38C 109.5 . . ?

loop_
_geom_bond_atom_site_label_1
_geom_bond_atom_site_label_2
_geom_bond_distance
_geom_bond_site_symmetry_2
_geom_bond_publ_flag
C1 H1 1.0000 . ?
C1 C2 1.532(3) . ?
C1 N3' 1.450(3) . ?
C1 C4 1.524(3) . ?
N2 C20 1.455(3) . ?
N2 C29 1.387(3) . ?
N2 H2 0.86(3) . ?
C2 H2A 0.9900 . ?
C2 H2B 0.9900 . ?
C2 C3 1.520(4) . ?
C3 H3A 0.9800 . ?
C3 H3B 0.9800 . ?
C3 H3C 0.9800 . ?
N3' C10 1.387(3) . ?
N3' H3' 0.86(3) . ?
C4 C5 1.389(3) . ?
C4 C9 1.392(3) . ?
C5 H5 0.9500 . ?
C5 C6 1.393(3) . ?
C6 H6 0.9500 . ?
C6 C7 1.380(4) . ?
C7 H7 0.9500 . ?
C7 C8 1.375(4) . ?
C8 H8 0.9500 . ?
C8 C9 1.392(4) . ?
C9 H9 0.9500 . ?
C10 C11 1.399(3) . ?
C10 C15 1.401(3) . ?
C11 H11 0.9500 . ?
C11 C12 1.384(3) . ?
C12 H12 0.9500 . ?
C12 C13 1.401(3) . ?
C13 C14 1.394(3) . ?
C13 C16 1.525(3) . ?
C14 H14 0.9500 . ?
C14 C15 1.384(3) . ?
C15 H15 0.9500 . ?
C16 C17 1.538(3) . ?
C16 C18 1.528(3) . ?
C16 C19 1.532(3) . ?
C17 H17A 0.9800 . ?
C17 H17B 0.9800 . ?
C17 H17C 0.9800 . ?
C18 H18A 0.9800 . ?
C18 H18B 0.9800 . ?
C18 H18C 0.9800 . ?
C19 H19A 0.9800 . ?
C19 H19B 0.9800 . ?
C19 H19C 0.9800 . ?
C20 H20 1.0000 . ?
C20 C21 1.532(3) . ?
C20 C23 1.532(3) . ?
C21 H21A 0.9900 . ?
C21 H21B 0.9900 . ?
C21 C22 1.514(4) . ?
C22 H22A 0.9800 . ?
C22 H22B 0.9800 . ?
C22 H22C 0.9800 . ?
C23 C24 1.393(3) . ?
C23 C28 1.382(3) . ?
C24 H24 0.9500 . ?
C24 C25 1.392(3) . ?
C25 H25 0.9500 . ?
C25 C26 1.387(4) . ?
C26 H26 0.9500 . ?
C26 C27 1.379(4) . ?
C27 H27 0.9500 . ?
C27 C28 1.398(3) . ?
C28 H28 0.9500 . ?
C29 C30 1.401(3) . ?
C29 C34 1.396(3) . ?
C30 H30 0.9500 . ?
C30 C31 1.382(3) . ?
C31 H31 0.9500 . ?
C31 C32 1.399(3) . ?
C32 C33 1.391(3) . ?
C32 C35 1.526(3) . ?
C33 H33 0.9500 . ?
C33 C34 1.388(3) . ?
C34 H34 0.9500 . ?
C35 C36 1.535(3) . ?
C35 C37 1.535(3) . ?
C35 C38 1.527(4) . ?
C36 H36A 0.9800 . ?
C36 H36B 0.9800 . ?
C36 H36C 0.9800 . ?
C37 H37A 0.9800 . ?
C37 H37B 0.9800 . ?
C37 H37C 0.9800 . ?
C38 H38A 0.9800 . ?
C38 H38B 0.9800 . ?
C38 H38C 0.9800 . ?

loop_
_geom_torsion_atom_site_label_1
_geom_torsion_atom_site_label_2
_geom_torsion_atom_site_label_3
_geom_torsion_atom_site_label_4
_geom_torsion
_geom_torsion_site_symmetry_1
_geom_torsion_site_symmetry_2
_geom_torsion_site_symmetry_3
_geom_torsion_site_symmetry_4
_geom_torsion_publ_flag
C1 N3' C10 C11 177.8(2) . . . . ?
C1 N3' C10 C15 -3.1(3) . . . . ?
C1 C4 C5 C6 178.6(2) . . . . ?
C1 C4 C9 C8 -179.2(2) . . . . ?
N2 C20 C21 C22 -179.8(2) . . . . ?
N2 C20 C23 C24 52.7(3) . . . . ?
N2 C20 C23 C28 -129.3(2) . . . . ?
N2 C29 C30 C31 179.6(2) . . . . ?
N2 C29 C34 C33 -179.6(2) . . . . ?
C2 C1 N3' C10 -159.9(2) . . . . ?
C2 C1 C4 C5 -71.7(3) . . . . ?
C2 C1 C4 C9 107.1(2) . . . . ?
N3' C1 C2 C3 177.5(2) . . . . ?
N3' C1 C4 C5 49.6(3) . . . . ?
N3' C1 C4 C9 -131.6(2) . . . . ?
N3' C10 C11 C12 -179.4(2) . . . . ?
N3' C10 C15 C14 179.9(2) . . . . ?
C4 C1 C2 C3 -59.8(3) . . . . ?
C4 C1 N3' C10 76.8(3) . . . . ?
C4 C5 C6 C7 0.4(4) . . . . ?
C5 C4 C9 C8 -0.3(3) . . . . ?
C5 C6 C7 C8 -0.1(4) . . . . ?
C6 C7 C8 C9 -0.5(4) . . . . ?
C7 C8 C9 C4 0.7(4) . . . . ?
C9 C4 C5 C6 -0.2(3) . . . . ?
C10 C11 C12 C13 -1.1(3) . . . . ?
C11 C10 C15 C14 -1.1(3) . . . . ?
C11 C12 C13 C14 0.2(3) . . . . ?
C11 C12 C13 C16 179.0(2) . . . . ?
C12 C13 C14 C15 0.3(3) . . . . ?
C12 C13 C16 C17 -84.1(3) . . . . ?
C12 C13 C16 C18 35.9(3) . . . . ?
C12 C13 C16 C19 155.4(2) . . . . ?
C13 C14 C15 C10 0.2(3) . . . . ?
C14 C13 C16 C17 94.6(3) . . . . ?
C14 C13 C16 C18 -145.3(2) . . . . ?
C14 C13 C16 C19 -25.8(3) . . . . ?
C15 C10 C11 C12 1.5(3) . . . . ?
C16 C13 C14 C15 -178.6(2) . . . . ?
C20 N2 C29 C30 175.7(2) . . . . ?
C20 N2 C29 C34 -6.4(3) . . . . ?
C20 C23 C24 C25 177.8(2) . . . . ?
C20 C23 C28 C27 -178.5(2) . . . . ?
C21 C20 C23 C24 -68.1(3) . . . . ?
C21 C20 C23 C28 109.9(3) . . . . ?
C23 C20 C21 C22 -57.2(3) . . . . ?
C23 C24 C25 C26 0.5(4) . . . . ?
C24 C23 C28 C27 -0.4(3) . . . . ?
C24 C25 C26 C27 0.0(4) . . . . ?
C25 C26 C27 C28 -0.7(4) . . . . ?
C26 C27 C28 C23 0.9(4) . . . . ?
C28 C23 C24 C25 -0.3(3) . . . . ?
C29 N2 C20 C21 -159.3(2) . . . . ?
C29 N2 C20 C23 77.6(3) . . . . ?
C29 C30 C31 C32 -0.2(3) . . . . ?
C30 C29 C34 C33 -1.7(3) . . . . ?
C30 C31 C32 C33 -1.0(3) . . . . ?
C30 C31 C32 C35 -177.8(2) . . . . ?
C31 C32 C33 C34 0.9(3) . . . . ?
C31 C32 C35 C36 -46.1(3) . . . . ?
C31 C32 C35 C37 74.5(3) . . . . ?
C31 C32 C35 C38 -166.3(2) . . . . ?
C32 C33 C34 C29 0.5(3) . . . . ?
C33 C32 C35 C36 137.3(2) . . . . ?
C33 C32 C35 C37 -102.1(3) . . . . ?
C33 C32 C35 C38 17.0(3) . . . . ?
C34 C29 C30 C31 1.6(3) . . . . ?
C35 C32 C33 C34 177.6(2) . . . . ?
